data_4109409
loop_
_publ_author_name
'Penny Ho-Man Lee'
'Chi-Chiu Ko'
'Nianyong Zhu'
'Vivian Wing-Wah Yam'

_publ_section_title
;
 Metal Coordination-Assisted Near-Infrared Photochromic Behavior: A Large
 Perturbation on Absorption Wavelength Properties of N,N-Donor Ligands
 Containing Diarylethene Derivatives by Coordination to the Rhenium(I)
 Metal Center
;
_journal_name_full 'Journal of the American Chemical Society'
_journal_page_first 6058
_journal_page_last 6059
_journal_paper_doi 10.1021/ja067425r
_journal_volume 129
_journal_year 2007
_chemical_formula_moiety 'C24 H21 Cl N3 O3 Re S2'
_chemical_formula_sum 'C24 H21 Cl N3 O3 Re S2'
_chemical_formula_weight 685.21
_chemical_name_systematic
;
 ?
;
_space_group_IT_number 15
_symmetry_cell_setting monoclinic
_symmetry_space_group_name_Hall '-C 2yc'
_symmetry_space_group_name_H-M 'C 1 2/c 1'
_atom_sites_solution_hydrogens geom
_atom_sites_solution_primary direct
_atom_sites_solution_secondary difmap
_audit_creation_method SHELXL-97
_cell_angle_alpha 90.00
_cell_angle_beta 108.03(3)
_cell_angle_gamma 90.00
_cell_formula_units_Z 8
_cell_length_a 23.414(5)
_cell_length_b 15.225(3)
_cell_length_c 15.071(3)
_cell_measurement_reflns_used 0
_cell_measurement_temperature 253(2)
_cell_measurement_theta_max 0
_cell_measurement_theta_min 0
_cell_volume 5109(2)
_computing_cell_refinement scalepack
_computing_data_collection marcontrol
_computing_data_reduction denzo
_computing_molecular_graphics 'Ortep-3 for Windows (Farrugia, 1997)'
_computing_publication_material 'WinGX publication routines (Farrugia, 1999)'
_computing_structure_refinement 'SHELXL-97 (Sheldrick, 1997)'
_computing_structure_solution 'SHELXS-97 (Sheldrick, 1997)'
_diffrn_ambient_temperature 253(2)
_diffrn_measured_fraction_theta_full 0.989
_diffrn_measured_fraction_theta_max 0.989
_diffrn_measurement_device_type 'marresearch IPDS mar300'
_diffrn_measurement_method oscillation
_diffrn_radiation_monochromator graphite
_diffrn_radiation_source 'fine-focus sealed tube'
_diffrn_radiation_type MoK\a
_diffrn_radiation_wavelength 0.71073
_diffrn_reflns_av_R_equivalents 0.0725
_diffrn_reflns_av_sigmaI/netI 0.1149
_diffrn_reflns_limit_h_max 27
_diffrn_reflns_limit_h_min -28
_diffrn_reflns_limit_k_max 18
_diffrn_reflns_limit_k_min -18
_diffrn_reflns_limit_l_max 18
_diffrn_reflns_limit_l_min -18
_diffrn_reflns_number 16583
_diffrn_reflns_theta_full 25.45
_diffrn_reflns_theta_max 25.45
_diffrn_reflns_theta_min 1.83
_exptl_absorpt_coefficient_mu 5.056
_exptl_absorpt_correction_type none
_exptl_crystal_colour yellow
_exptl_crystal_density_diffrn 1.782
_exptl_crystal_description prism
_exptl_crystal_F_000 2672
_exptl_crystal_size_max 0.4
_exptl_crystal_size_mid 0.25
_exptl_crystal_size_min 0.15
_refine_diff_density_max 0.882
_refine_diff_density_min -1.361
_refine_diff_density_rms 0.173
_refine_ls_extinction_method none
_refine_ls_goodness_of_fit_ref 0.580
_refine_ls_hydrogen_treatment mixed
_refine_ls_matrix_type full
_refine_ls_number_parameters 312
_refine_ls_number_reflns 4667
_refine_ls_number_restraints 0
_refine_ls_restrained_S_all 0.580
_refine_ls_R_factor_all 0.0422
_refine_ls_R_factor_gt 0.0272
_refine_ls_shift/su_max 0.001
_refine_ls_shift/su_mean 0.000
_refine_ls_structure_factor_coef Fsqd
_refine_ls_weighting_details 'calc w=1/[\s^2^(Fo^2^)+(0.0000P)^2^+0.0000P] where P=(Fo^2^+2Fc^2^)/3'
_refine_ls_weighting_scheme calc
_refine_ls_wR_factor_gt 0.0588
_refine_ls_wR_factor_ref 0.0613
_reflns_number_gt 3146
_reflns_number_total 4667
_reflns_threshold_expression >2sigma(I)
_cod_data_source_file ja067425rsi20061017_072133.cif
_cod_data_source_block mar1451
_cod_original_cell_volume 5108.7(18)
_cod_database_code 4109409

loop_
_symmetry_equiv_pos_as_xyz
'x, y, z'
'-x, y, -z+1/2'
'x+1/2, y+1/2, z'
'-x+1/2, y+1/2, -z+1/2'
'-x, -y, -z'
'x, -y, z-1/2'
'-x+1/2, -y+1/2, -z'
'x+1/2, -y+1/2, z-1/2'

loop_
_atom_site_label
_atom_site_type_symbol
_atom_site_fract_x
_atom_site_fract_y
_atom_site_fract_z
_atom_site_U_iso_or_equiv
_atom_site_adp_type
_atom_site_occupancy
_atom_site_symmetry_multiplicity
_atom_site_calc_flag
_atom_site_refinement_flags
Cl1 Cl 0.13639(6) 0.07736(8) 0.66913(9) 0.0446(3) Uani 1 1 d .
O1 O 0.24533(17) 0.2702(3) 0.6632(3) 0.0635(12) Uani 1 1 d .
O3 O 0.06416(17) 0.3094(2) 0.6862(3) 0.0551(10) Uani 1 1 d .
C9 C 0.2495(2) -0.0816(3) 1.0272(3) 0.0438(13) Uani 1 1 d .
H9A H 0.2282 -0.0581 1.0670 0.066 Uiso 1 1 calc R
H9B H 0.2887 -0.1005 1.0645 0.066 Uiso 1 1 calc R
H9C H 0.2277 -0.1308 0.9931 0.066 Uiso 1 1 calc R
C10 C 0.3980(3) 0.3552(3) 0.8124(5) 0.080(2) Uani 1 1 d .
H10A H 0.3731 0.3817 0.7559 0.120 Uiso 1 1 calc R
H10B H 0.4393 0.3581 0.8140 0.120 Uiso 1 1 calc R
H10C H 0.3931 0.3860 0.8651 0.120 Uiso 1 1 calc R
C15 C 0.3637(3) 0.0067(3) 0.7575(4) 0.0548(15) Uani 1 1 d .
H15A H 0.3966 -0.0235 0.8010 0.082 Uiso 1 1 calc R
H15B H 0.3686 0.0054 0.6966 0.082 Uiso 1 1 calc R
H15C H 0.3267 -0.0217 0.7553 0.082 Uiso 1 1 calc R
C16 C 0.4558(3) -0.2446(3) 1.0435(4) 0.0556(16) Uani 1 1 d .
H16A H 0.4660 -0.2630 1.1074 0.083 Uiso 1 1 calc R
H16B H 0.4911 -0.2460 1.0238 0.083 Uiso 1 1 calc R
H16C H 0.4260 -0.2834 1.0051 0.083 Uiso 1 1 calc R
C22 C 0.2194(2) 0.2429(3) 0.7108(4) 0.0365(12) Uani 1 1 d .
C24 C 0.1069(2) 0.2684(3) 0.7217(3) 0.0357(12) Uani 1 1 d .
Re1 Re 0.173157(8) 0.196461(11) 0.784811(12) 0.02573(7) Uani 1 1 d .
S1 S 0.40046(7) 0.18116(8) 0.75133(11) 0.0488(4) Uani 1 1 d .
S2 S 0.47407(6) -0.06431(8) 1.08765(10) 0.0411(3) Uani 1 1 d .
O2 O 0.22475(18) 0.3425(3) 0.9236(3) 0.0649(12) Uani 1 1 d .
N1 N 0.12235(16) 0.1233(2) 0.8619(2) 0.0297(9) Uani 1 1 d .
N2 N 0.23505(15) 0.1001(2) 0.8672(2) 0.0246(8) Uani 1 1 d .
N3 N 0.25529(16) -0.0141(2) 0.9620(2) 0.0251(9) Uani 1 1 d .
C1 C 0.0656(2) 0.1391(3) 0.8560(3) 0.0434(13) Uani 1 1 d .
H1 H 0.0481 0.1910 0.8280 0.052 Uiso 1 1 calc R
C2 C 0.0315(2) 0.0824(4) 0.8891(4) 0.0495(14) Uani 1 1 d .
H2 H -0.0083 0.0956 0.8832 0.059 Uiso 1 1 calc R
C3 C 0.0570(3) 0.0061(4) 0.9311(4) 0.0556(16) Uani 1 1 d .
H3 H 0.0345 -0.0336 0.9533 0.067 Uiso 1 1 calc R
C4 C 0.1159(2) -0.0112(3) 0.9400(3) 0.0447(14) Uani 1 1 d .
H4 H 0.1337 -0.0628 0.9686 0.054 Uiso 1 1 calc R
C5 C 0.1491(2) 0.0486(3) 0.9063(3) 0.0305(11) Uani 1 1 d .
C6 C 0.21205(19) 0.0416(3) 0.9118(3) 0.0238(10) Uani 1 1 d .
C7 C 0.29525(19) 0.0820(3) 0.8871(3) 0.0251(10) Uani 1 1 d .
C8 C 0.3087(2) 0.0107(3) 0.9471(3) 0.0265(11) Uani 1 1 d .
C11 C 0.3800(2) 0.2601(3) 0.8157(4) 0.0394(13) Uani 1 1 d .
C12 C 0.3454(2) 0.2247(3) 0.8635(3) 0.0363(12) Uani 1 1 d .
H12 H 0.3301 0.2574 0.9032 0.044 Uiso 1 1 calc R
C13 C 0.33451(19) 0.1332(3) 0.8480(3) 0.0260(10) Uani 1 1 d .
C14 C 0.3624(2) 0.0998(3) 0.7880(3) 0.0329(11) Uani 1 1 d .
C17 C 0.4312(2) -0.1523(3) 1.0343(3) 0.0366(12) Uani 1 1 d .
C18 C 0.3755(2) -0.1249(3) 0.9874(3) 0.0329(12) Uani 1 1 d .
H18 H 0.3454 -0.1629 0.9540 0.039 Uiso 1 1 calc R
C19 C 0.3660(2) -0.0328(3) 0.9930(3) 0.0255(10) Uani 1 1 d .
C20 C 0.4163(2) 0.0090(3) 1.0458(3) 0.0304(11) Uani 1 1 d .
C21 C 0.4255(2) 0.1042(3) 1.0696(4) 0.0427(13) Uani 1 1 d .
H21A H 0.4476 0.1307 1.0325 0.064 Uiso 1 1 calc R
H21B H 0.4477 0.1105 1.1345 0.064 Uiso 1 1 calc R
H21C H 0.3873 0.1327 1.0570 0.064 Uiso 1 1 calc R
C23 C 0.2044(2) 0.2869(3) 0.8756(4) 0.0387(13) Uani 1 1 d .

loop_
_atom_site_aniso_label
_atom_site_aniso_U_11
_atom_site_aniso_U_22
_atom_site_aniso_U_33
_atom_site_aniso_U_23
_atom_site_aniso_U_13
_atom_site_aniso_U_12
Cl1 0.0458(8) 0.0438(7) 0.0425(8) -0.0121(6) 0.0115(7) -0.0036(6)
O1 0.044(3) 0.095(3) 0.055(3) 0.036(2) 0.021(2) 0.004(2)
O3 0.040(2) 0.055(2) 0.065(3) 0.016(2) 0.008(2) 0.0204(19)
C9 0.039(3) 0.044(3) 0.049(3) 0.025(3) 0.015(3) 0.009(3)
C10 0.069(5) 0.037(3) 0.134(7) 0.014(4) 0.031(5) -0.002(3)
C15 0.070(4) 0.044(3) 0.059(4) -0.006(3) 0.033(3) 0.006(3)
C16 0.059(4) 0.037(3) 0.069(4) 0.002(3) 0.016(3) 0.019(3)
C22 0.027(3) 0.033(3) 0.043(3) 0.007(3) 0.000(3) 0.007(2)
C24 0.034(3) 0.036(3) 0.039(3) -0.006(2) 0.014(3) -0.005(2)
Re1 0.02642(12) 0.02426(10) 0.02520(11) 0.00081(9) 0.00608(8) 0.00433(9)
S1 0.0468(9) 0.0489(8) 0.0592(10) 0.0177(7) 0.0286(8) 0.0046(7)
S2 0.0278(8) 0.0408(7) 0.0503(9) 0.0072(6) 0.0056(7) 0.0070(6)
O2 0.058(3) 0.065(3) 0.063(3) -0.027(2) 0.005(2) 0.003(2)
N1 0.025(2) 0.035(2) 0.030(2) 0.0026(18) 0.0089(18) 0.0050(18)
N2 0.022(2) 0.027(2) 0.024(2) 0.0016(17) 0.0051(18) -0.0004(17)
N3 0.023(2) 0.0254(19) 0.027(2) 0.0057(17) 0.0084(18) 0.0030(17)
C1 0.032(3) 0.057(3) 0.041(3) 0.007(3) 0.011(3) 0.006(3)
C2 0.027(3) 0.076(4) 0.049(4) 0.011(3) 0.017(3) 0.010(3)
C3 0.043(4) 0.071(4) 0.059(4) 0.021(3) 0.025(3) -0.002(3)
C4 0.030(3) 0.054(3) 0.050(4) 0.014(3) 0.014(3) 0.001(3)
C5 0.030(3) 0.035(3) 0.026(3) -0.001(2) 0.008(2) -0.001(2)
C6 0.019(3) 0.030(2) 0.021(2) 0.002(2) 0.005(2) 0.002(2)
C7 0.023(3) 0.025(2) 0.025(3) -0.002(2) 0.004(2) 0.005(2)
C8 0.028(3) 0.024(2) 0.024(3) -0.004(2) 0.003(2) 0.002(2)
C11 0.033(3) 0.030(3) 0.053(4) 0.010(3) 0.010(3) -0.002(2)
C12 0.034(3) 0.029(2) 0.042(3) -0.006(2) 0.007(3) 0.002(2)
C13 0.022(3) 0.025(2) 0.029(3) 0.009(2) 0.005(2) 0.004(2)
C14 0.031(3) 0.032(3) 0.037(3) 0.004(2) 0.013(2) 0.004(2)
C17 0.040(3) 0.030(3) 0.043(3) 0.007(2) 0.018(3) 0.008(2)
C18 0.039(3) 0.029(2) 0.028(3) -0.002(2) 0.006(2) 0.000(2)
C19 0.025(3) 0.028(2) 0.023(3) 0.006(2) 0.007(2) 0.006(2)
C20 0.021(3) 0.031(3) 0.039(3) 0.001(2) 0.009(2) 0.003(2)
C21 0.039(3) 0.035(3) 0.051(3) -0.007(3) 0.010(3) -0.004(2)
C23 0.025(3) 0.033(3) 0.054(4) 0.001(3) 0.007(3) 0.006(2)

loop_
_atom_type_symbol
_atom_type_description
_atom_type_scat_dispersion_real
_atom_type_scat_dispersion_imag
_atom_type_scat_source
Re Re -1.0185 7.2310 'International Tables Vol C Tables 4.2.6.8 and 6.1.1.4'
S S 0.1246 0.1234 'International Tables Vol C Tables 4.2.6.8 and 6.1.1.4'
Cl Cl 0.1484 0.1585 'International Tables Vol C Tables 4.2.6.8 and 6.1.1.4'
O O 0.0106 0.0060 'International Tables Vol C Tables 4.2.6.8 and 6.1.1.4'
N N 0.0061 0.0033 'International Tables Vol C Tables 4.2.6.8 and 6.1.1.4'
C C 0.0033 0.0016 'International Tables Vol C Tables 4.2.6.8 and 6.1.1.4'
H H 0.0000 0.0000 'International Tables Vol C Tables 4.2.6.8 and 6.1.1.4'

loop_
_geom_angle_atom_site_label_1
_geom_angle_atom_site_label_2
_geom_angle_atom_site_label_3
_geom_angle
O1 C22 Re1 177.3(5)
O3 C24 Re1 175.4(4)
C24 Re1 C22 90.99(19)
C24 Re1 C23 90.9(2)
C22 Re1 C23 89.5(2)
C24 Re1 N2 167.95(17)
C22 Re1 N2 100.68(16)
C23 Re1 N2 92.13(17)
C24 Re1 N1 93.73(17)
C22 Re1 N1 171.25(16)
C23 Re1 N1 97.80(18)
N2 Re1 N1 74.31(13)
C24 Re1 Cl1 91.01(15)
C22 Re1 Cl1 89.78(15)
C23 Re1 Cl1 177.95(14)
N2 Re1 Cl1 86.13(10)
N1 Re1 Cl1 82.78(10)
C11 S1 C14 93.4(2)
C20 S2 C17 93.2(2)
C1 N1 C5 118.7(4)
C1 N1 Re1 124.5(3)
C5 N1 Re1 115.9(3)
C6 N2 C7 107.8(3)
C6 N2 Re1 116.2(3)
C7 N2 Re1 136.0(3)
C6 N3 C8 107.0(3)
C6 N3 C9 127.4(4)
C8 N3 C9 125.3(4)
N1 C1 C2 123.2(5)
C3 C2 C1 118.8(5)
C2 C3 C4 119.5(5)
C3 C4 C5 119.8(5)
N1 C5 C4 119.9(4)
N1 C5 C6 113.0(4)
C4 C5 C6 127.0(4)
N2 C6 N3 110.6(4)
N2 C6 C5 119.0(4)
N3 C6 C5 130.2(4)
N2 C7 C8 108.0(4)
N2 C7 C13 122.4(4)
C8 C7 C13 129.5(4)
C7 C8 N3 106.6(4)
C7 C8 C19 130.8(4)
N3 C8 C19 122.6(4)
C12 C11 C10 128.2(5)
C12 C11 S1 110.1(4)
C10 C11 S1 121.6(4)
C11 C12 C13 114.1(4)
C14 C13 C12 112.0(4)
C14 C13 C7 123.9(4)
C12 C13 C7 124.0(4)
C13 C14 C15 128.0(4)
C13 C14 S1 110.3(3)
C15 C14 S1 121.6(3)
C18 C17 C16 128.2(5)
C18 C17 S2 109.6(3)
C16 C17 S2 122.2(4)
C17 C18 C19 114.7(4)
C20 C19 C18 111.9(4)
C20 C19 C8 124.5(4)
C18 C19 C8 123.6(4)
C19 C20 C21 129.1(4)
C19 C20 S2 110.6(3)
C21 C20 S2 120.3(4)
O2 C23 Re1 174.4(5)

loop_
_geom_bond_atom_site_label_1
_geom_bond_atom_site_label_2
_geom_bond_distance
Cl1 Re1 2.4778(13)
O1 C22 1.151(5)
O3 C24 1.159(5)
C9 N3 1.456(5)
C10 C11 1.514(7)
C15 C14 1.493(6)
C16 C17 1.508(6)
C22 Re1 1.915(6)
C24 Re1 1.897(5)
Re1 C23 1.919(6)
Re1 N2 2.164(3)
Re1 N1 2.205(3)
S1 C11 1.704(5)
S1 C14 1.715(4)
S2 C20 1.716(4)
S2 C17 1.718(5)
O2 C23 1.119(5)
N1 C1 1.326(6)
N1 C5 1.369(5)
N2 C6 1.326(5)
N2 C7 1.375(5)
N3 C6 1.358(5)
N3 C8 1.390(5)
C1 C2 1.371(6)
C2 C3 1.368(7)
C3 C4 1.370(6)
C4 C5 1.392(6)
C5 C6 1.454(6)
C7 C8 1.385(5)
C7 C13 1.461(6)
C8 C19 1.464(6)
C11 C12 1.350(6)
C12 C13 1.424(6)
C13 C14 1.366(6)
C17 C18 1.344(6)
C18 C19 1.426(6)
C19 C20 1.358(6)
C20 C21 1.493(6)
